data_4509667
loop_
_publ_author_name
'Hulvey, Zeric'
'Ayala, Elizabeth'
'Furman, Joshua D.'
'Forster, Paul M.'
'Cheetham, Anthony K.'

_publ_section_title
;
 Structural Diversity in Coordination Polymers Composed of Divalent
 Transition Metals, 2,2&#x2032;-Bipyridine, and Perfluorinated
 Dicarboxylates
;
_journal_issue 11
_journal_name_full 'Crystal Growth &amp; Design'
_journal_page_first 4759
_journal_paper_doi 10.1021/cg9006058
_journal_volume 9
_journal_year 2009
_chemical_formula_sum 'C18 H10 F4 N2 O5 Zn'
_chemical_formula_weight 475.65
_chemical_name_systematic
; 
 ? 
;
_space_group_IT_number 2
_symmetry_cell_setting triclinic
_symmetry_space_group_name_Hall '-P 1'
_symmetry_space_group_name_H-M 'P -1'
_atom_sites_solution_hydrogens geom
_atom_sites_solution_primary direct
_atom_sites_solution_secondary difmap
_audit_creation_method SHELXL-97
_cell_angle_alpha 78.645(4)
_cell_angle_beta 79.290(4)
_cell_angle_gamma 71.291(4)
_cell_formula_units_Z 2
_cell_length_a 8.787(2)
_cell_length_b 10.340(3)
_cell_length_c 10.420(3)
_cell_measurement_temperature 293(2)
_cell_volume 871.5(4)
_computing_cell_refinement 'Bruker XSCANS'
_computing_data_collection 'Bruker XSCANS'
_computing_data_reduction 'Bruker SHELXTL'
_computing_molecular_graphics 'Bruker SHELXTL'
_computing_publication_material 'Bruker SHELXTL'
_computing_structure_refinement 'SHELXL-97 (Sheldrick, 1997)'
_computing_structure_solution 'SHELXS-97 (Sheldrick, 1990)'
_diffrn_ambient_temperature 293(2)
_diffrn_measured_fraction_theta_full 0.992
_diffrn_measured_fraction_theta_max 0.992
_diffrn_measurement_device_type 'Bruker P4'
_diffrn_measurement_method '\w scans'
_diffrn_radiation_monochromator graphite
_diffrn_radiation_source 'fine-focus sealed tube'
_diffrn_radiation_type MoK\a
_diffrn_radiation_wavelength 0.71073
_diffrn_reflns_av_R_equivalents 0.0440
_diffrn_reflns_av_sigmaI/netI 0.0701
_diffrn_reflns_limit_h_max 10
_diffrn_reflns_limit_h_min -10
_diffrn_reflns_limit_k_max 12
_diffrn_reflns_limit_k_min -12
_diffrn_reflns_limit_l_max 12
_diffrn_reflns_limit_l_min -12
_diffrn_reflns_number 6512
_diffrn_reflns_theta_full 24.71
_diffrn_reflns_theta_max 24.71
_diffrn_reflns_theta_min 2.01
_exptl_absorpt_coefficient_mu 1.487
_exptl_absorpt_correction_T_max 0.7430
_exptl_absorpt_correction_T_min 0.5675
_exptl_absorpt_correction_type multi-scan
_exptl_absorpt_process_details sadabs
_exptl_crystal_colour colorless
_exptl_crystal_density_diffrn 1.813
_exptl_crystal_density_method 'not measured'
_exptl_crystal_description block
_exptl_crystal_F_000 476
_exptl_crystal_size_max 0.5
_exptl_crystal_size_mid 0.4
_exptl_crystal_size_min 0.2
_refine_diff_density_max 0.856
_refine_diff_density_min -0.346
_refine_diff_density_rms 0.105
_refine_ls_extinction_method none
_refine_ls_goodness_of_fit_ref 1.013
_refine_ls_hydrogen_treatment mixed
_refine_ls_matrix_type full
_refine_ls_number_parameters 287
_refine_ls_number_reflns 2956
_refine_ls_number_restraints 4
_refine_ls_restrained_S_all 1.012
_refine_ls_R_factor_all 0.0954
_refine_ls_R_factor_gt 0.0586
_refine_ls_shift/su_max 0.003
_refine_ls_shift/su_mean 0.000
_refine_ls_structure_factor_coef Fsqd
_refine_ls_weighting_details 'calc w=1/[\s^2^(Fo^2^)+(0.0825P)^2^+0.0290P] where P=(Fo^2^+2Fc^2^)/3'
_refine_ls_weighting_scheme calc
_refine_ls_wR_factor_gt 0.1304
_refine_ls_wR_factor_ref 0.1500
_reflns_number_gt 1972
_reflns_number_total 2956
_reflns_threshold_expression >2sigma(I)
_cod_data_source_file cg9006058sup1.cif
_cod_data_source_block compound_8
_cod_depositor_comments
;
The following automatic conversions were performed:

'_symmetry_cell_setting' value 'Triclinic' changed to 'triclinic'
according to /home/saulius/struct/CIF-dictionaries/cif_core.dic
dictionary named 'cif_core.dic' version 2.4.2 from 2011-04-26.

Automatic conversion script
Id: cif_fix_values 1891 2012-01-12 08:04:46Z andrius 
;
_cod_original_sg_symbol_H-M P-1
_cod_database_code 4509667

loop_
_symmetry_equiv_pos_as_xyz
'x, y, z'
'-x, -y, -z'

loop_
_atom_site_label
_atom_site_type_symbol
_atom_site_fract_x
_atom_site_fract_y
_atom_site_fract_z
_atom_site_U_iso_or_equiv
_atom_site_adp_type
_atom_site_occupancy
_atom_site_symmetry_multiplicity
_atom_site_calc_flag
_atom_site_refinement_flags
Zn1 Zn 0.51757(8) 0.80093(7) 0.73264(6) 0.0432(3) Uani 1 1 d D
C1 C 0.7473(8) 0.9838(6) 0.6780(6) 0.0510(16) Uani 1 1 d .
H1 H 0.7335 0.9923 0.5900 0.056(17) Uiso 1 1 calc R
C2 C 0.8426(8) 1.0512(6) 0.7073(6) 0.0556(17) Uani 1 1 d .
H2 H 0.8937 1.1038 0.6412 0.06(2) Uiso 1 1 calc R
C3 C 0.8617(8) 1.0399(6) 0.8370(7) 0.0574(18) Uani 1 1 d .
H3 H 0.9270 1.0844 0.8603 0.043(15) Uiso 1 1 calc R
C4 C 0.7832(7) 0.9620(6) 0.9328(6) 0.0495(15) Uani 1 1 d .
H4 H 0.7937 0.9543 1.0213 0.10(3) Uiso 1 1 calc R
C5 C 0.6888(6) 0.8956(5) 0.8950(5) 0.0359(13) Uani 1 1 d .
C6 C 0.6022(6) 0.8079(5) 0.9901(5) 0.0355(12) Uani 1 1 d .
C7 C 0.6047(7) 0.7865(6) 1.1245(5) 0.0465(15) Uani 1 1 d .
H7 H 0.6620 0.8289 1.1606 0.058(18) Uiso 1 1 calc R
C8 C 0.5217(7) 0.7018(6) 1.2051(6) 0.0509(15) Uani 1 1 d .
H8 H 0.5250 0.6843 1.2957 0.051(16) Uiso 1 1 calc R
C9 C 0.4338(7) 0.6433(6) 1.1500(6) 0.0494(15) Uani 1 1 d .
H9 H 0.3764 0.5861 1.2024 0.037(14) Uiso 1 1 calc R
C10 C 0.4332(7) 0.6714(6) 1.0168(5) 0.0420(14) Uani 1 1 d .
H10 H 0.3729 0.6330 0.9793 0.031(13) Uiso 1 1 calc R
C11 C 0.2357(7) 0.7304(6) 0.6725(5) 0.0391(13) Uani 1 1 d .
C12 C 0.1757(6) 0.6102(5) 0.6643(5) 0.0351(12) Uani 1 1 d .
C13 C 0.2350(6) 0.5335(5) 0.5640(5) 0.0348(12) Uani 1 1 d .
C14 C 0.0665(7) 0.5644(6) 0.7632(5) 0.0405(13) Uani 1 1 d .
C15 C 0.2025(6) 0.4122(5) 0.5591(5) 0.0344(12) Uani 1 1 d .
C16 C 0.0251(7) 0.4509(6) 0.7608(5) 0.0424(14) Uani 1 1 d .
C17 C 0.0927(7) 0.3746(6) 0.6608(5) 0.0402(13) Uani 1 1 d .
C18 C 0.2959(7) 0.3201(6) 0.4562(6) 0.0404(14) Uani 1 1 d .
N1 N 0.6725(5) 0.9062(4) 0.7675(4) 0.0384(11) Uani 1 1 d .
N2 N 0.5153(5) 0.7517(4) 0.9376(4) 0.0373(11) Uani 1 1 d .
O1 O 0.3553(5) 0.6966(4) 0.7317(4) 0.0528(11) Uani 1 1 d .
O2 O 0.1674(5) 0.8461(4) 0.6181(5) 0.0632(12) Uani 1 1 d .
O3 O 0.2955(5) 0.3705(4) 0.3372(4) 0.0518(11) Uani 1 1 d .
O4 O 0.3755(5) 0.1995(4) 0.4955(4) 0.0585(11) Uani 1 1 d .
O5 O 0.3344(6) 0.9844(4) 0.6943(4) 0.0538(11) Uani 1 1 d D
H5A H 0.378(5) 1.035(5) 0.630(4) 0.07(2) Uiso 1 1 d D
H5B H 0.263(6) 0.960(5) 0.661(6) 0.12(3) Uiso 1 1 d D
F1 F 0.3421(4) 0.5744(3) 0.4671(3) 0.0493(9) Uani 1 1 d .
F2 F 0.0526(4) 0.2599(3) 0.6615(4) 0.0623(10) Uani 1 1 d .
F3 F -0.0818(4) 0.4087(4) 0.8578(3) 0.0699(11) Uani 1 1 d .
F4 F 0.0003(4) 0.6373(4) 0.8655(3) 0.0649(10) Uani 1 1 d .

loop_
_atom_site_aniso_label
_atom_site_aniso_U_11
_atom_site_aniso_U_22
_atom_site_aniso_U_33
_atom_site_aniso_U_23
_atom_site_aniso_U_13
_atom_site_aniso_U_12
Zn1 0.0587(5) 0.0410(4) 0.0391(4) -0.0104(3) -0.0090(3) -0.0234(3)
C1 0.073(5) 0.057(4) 0.036(3) -0.013(3) 0.003(3) -0.039(4)
C2 0.066(5) 0.050(4) 0.056(4) -0.003(3) -0.001(3) -0.031(4)
C3 0.060(4) 0.057(4) 0.073(5) -0.012(4) -0.019(4) -0.036(4)
C4 0.060(4) 0.050(4) 0.047(4) -0.008(3) -0.018(3) -0.021(3)
C5 0.040(3) 0.030(3) 0.042(3) -0.013(2) -0.006(3) -0.011(3)
C6 0.035(3) 0.033(3) 0.039(3) -0.006(2) -0.011(2) -0.006(2)
C7 0.049(4) 0.048(4) 0.046(4) -0.013(3) -0.014(3) -0.011(3)
C8 0.055(4) 0.063(4) 0.037(3) 0.002(3) -0.009(3) -0.024(3)
C9 0.061(4) 0.050(4) 0.041(3) 0.001(3) 0.000(3) -0.030(3)
C10 0.054(4) 0.038(3) 0.040(3) -0.008(3) -0.007(3) -0.019(3)
C11 0.049(4) 0.034(3) 0.038(3) -0.014(3) -0.003(3) -0.013(3)
C12 0.034(3) 0.037(3) 0.039(3) -0.010(2) -0.006(2) -0.014(3)
C13 0.041(3) 0.038(3) 0.030(3) -0.005(2) -0.002(2) -0.020(3)
C14 0.041(3) 0.046(3) 0.034(3) -0.011(3) -0.003(3) -0.010(3)
C15 0.040(3) 0.031(3) 0.038(3) -0.005(2) -0.014(2) -0.013(3)
C16 0.040(3) 0.047(4) 0.039(3) 0.002(3) 0.002(3) -0.020(3)
C17 0.043(3) 0.039(3) 0.045(3) -0.001(3) -0.008(3) -0.024(3)
C18 0.049(4) 0.040(4) 0.046(4) -0.015(3) -0.008(3) -0.025(3)
N1 0.050(3) 0.035(3) 0.036(3) -0.012(2) -0.001(2) -0.020(2)
N2 0.048(3) 0.036(3) 0.035(2) -0.010(2) -0.006(2) -0.018(2)
O1 0.067(3) 0.037(2) 0.066(3) 0.0025(19) -0.033(2) -0.023(2)
O2 0.067(3) 0.038(3) 0.091(3) -0.004(2) -0.032(3) -0.017(2)
O3 0.071(3) 0.056(3) 0.038(2) -0.015(2) -0.004(2) -0.029(2)
O4 0.077(3) 0.040(3) 0.065(3) -0.013(2) -0.007(2) -0.023(2)
O5 0.072(3) 0.042(2) 0.055(3) -0.008(2) -0.017(2) -0.020(2)
F1 0.066(2) 0.049(2) 0.0415(18) -0.0092(15) 0.0115(16) -0.0370(18)
F2 0.076(3) 0.057(2) 0.072(2) -0.0035(18) -0.0061(19) -0.049(2)
F3 0.066(3) 0.096(3) 0.052(2) -0.002(2) 0.0157(18) -0.048(2)
F4 0.074(3) 0.073(3) 0.048(2) -0.0257(18) 0.0125(18) -0.024(2)

loop_
_atom_type_symbol
_atom_type_description
_atom_type_scat_dispersion_real
_atom_type_scat_dispersion_imag
_atom_type_scat_source
C C 0.0033 0.0016 'International Tables Vol C Tables 4.2.6.8 and 6.1.1.4'
H H 0.0000 0.0000 'International Tables Vol C Tables 4.2.6.8 and 6.1.1.4'
N N 0.0061 0.0033 'International Tables Vol C Tables 4.2.6.8 and 6.1.1.4'
O O 0.0106 0.0060 'International Tables Vol C Tables 4.2.6.8 and 6.1.1.4'
F F 0.0171 0.0103 'International Tables Vol C Tables 4.2.6.8 and 6.1.1.4'
Zn Zn 0.2839 1.4301 'International Tables Vol C Tables 4.2.6.8 and 6.1.1.4'

loop_
_geom_angle_atom_site_label_1
_geom_angle_atom_site_label_2
_geom_angle_atom_site_label_3
_geom_angle
_geom_angle_site_symmetry_1
_geom_angle_site_symmetry_3
O1 Zn1 O5 88.24(17) . .
O1 Zn1 N2 92.98(17) . .
O5 Zn1 N2 107.87(17) . .
O1 Zn1 N1 170.56(16) . .
O5 Zn1 N1 92.15(18) . .
N2 Zn1 N1 77.92(16) . .
O1 Zn1 O3 87.80(16) . 2_666
O5 Zn1 O3 149.65(16) . 2_666
N2 Zn1 O3 102.38(16) . 2_666
N1 Zn1 O3 96.54(16) . 2_666
O1 Zn1 O4 95.87(15) . 2_666
O5 Zn1 O4 92.79(16) . 2_666
N2 Zn1 O4 157.76(17) . 2_666
N1 Zn1 O4 93.53(15) . 2_666
O3 Zn1 O4 57.77(15) 2_666 2_666
O1 Zn1 C18 90.25(17) . 2_666
O5 Zn1 C18 121.02(19) . 2_666
N2 Zn1 C18 131.09(18) . 2_666
N1 Zn1 C18 97.62(16) . 2_666
O3 Zn1 C18 28.98(16) 2_666 2_666
O4 Zn1 C18 28.90(15) 2_666 2_666
N1 C1 C2 123.8(5) . .
C1 C2 C3 118.2(6) . .
C2 C3 C4 119.5(5) . .
C3 C4 C5 119.0(5) . .
N1 C5 C4 121.0(5) . .
N1 C5 C6 116.1(4) . .
C4 C5 C6 122.9(5) . .
N2 C6 C7 120.8(5) . .
N2 C6 C5 115.4(4) . .
C7 C6 C5 123.8(5) . .
C8 C7 C6 119.6(5) . .
C9 C8 C7 119.2(5) . .
C10 C9 C8 118.2(5) . .
N2 C10 C9 123.0(5) . .
O2 C11 O1 127.4(5) . .
O2 C11 C12 118.9(5) . .
O1 C11 C12 113.7(5) . .
C13 C12 C14 115.5(5) . .
C13 C12 C11 121.8(5) . .
C14 C12 C11 122.6(4) . .
F1 C13 C12 117.0(4) . .
F1 C13 C15 117.9(4) . .
C12 C13 C15 124.9(5) . .
C16 C14 F4 119.2(5) . .
C16 C14 C12 122.1(5) . .
F4 C14 C12 118.7(5) . .
C17 C15 C13 115.7(5) . .
C17 C15 C18 122.6(5) . .
C13 C15 C18 121.4(5) . .
C14 C16 F3 121.1(5) . .
C14 C16 C17 120.2(5) . .
F3 C16 C17 118.7(5) . .
F2 C17 C16 119.4(5) . .
F2 C17 C15 119.2(5) . .
C16 C17 C15 121.5(5) . .
O3 C18 O4 123.4(5) . .
O3 C18 C15 118.4(5) . .
O4 C18 C15 118.1(5) . .
O3 C18 Zn1 56.1(3) . 2_666
O4 C18 Zn1 67.7(3) . 2_666
C15 C18 Zn1 169.1(4) . 2_666
C1 N1 C5 118.5(4) . .
C1 N1 Zn1 126.7(4) . .
C5 N1 Zn1 114.7(3) . .
C10 N2 C6 119.2(4) . .
C10 N2 Zn1 125.0(3) . .
C6 N2 Zn1 115.9(3) . .
C11 O1 Zn1 130.0(4) . .
C18 O3 Zn1 94.9(4) . 2_666
C18 O4 Zn1 83.4(3) . 2_666

loop_
_geom_bond_atom_site_label_1
_geom_bond_atom_site_label_2
_geom_bond_distance
_geom_bond_site_symmetry_2
Zn1 O1 2.048(4) .
Zn1 O5 2.082(4) .
Zn1 N2 2.094(4) .
Zn1 N1 2.111(4) .
Zn1 O3 2.137(4) 2_666
Zn1 O4 2.389(4) 2_666
Zn1 C18 2.565(6) 2_666
C1 N1 1.328(7) .
C1 C2 1.355(8) .
C2 C3 1.371(8) .
C3 C4 1.380(8) .
C4 C5 1.381(7) .
C5 N1 1.342(6) .
C5 C6 1.481(7) .
C6 N2 1.336(6) .
C6 C7 1.377(7) .
C7 C8 1.377(8) .
C8 C9 1.375(8) .
C9 C10 1.361(8) .
C10 N2 1.336(7) .
C11 O2 1.230(7) .
C11 O1 1.236(7) .
C11 C12 1.520(7) .
C12 C13 1.360(7) .
C12 C14 1.392(7) .
C13 F1 1.348(5) .
C13 C15 1.385(7) .
C14 C16 1.341(8) .
C14 F4 1.359(6) .
C15 C17 1.380(7) .
C15 C18 1.518(7) .
C16 F3 1.353(6) .
C16 C17 1.361(8) .
C17 F2 1.340(6) .
C18 O3 1.247(7) .
C18 O4 1.248(7) .
C18 Zn1 2.565(6) 2_666
O3 Zn1 2.137(4) 2_666
O4 Zn1 2.389(4) 2_666
